data_4337809
loop_
_publ_author_name
'Ledesma, Gabriela N.'
'Anxolab\'eh\`ere-Mallart, Elodie'
'Rivi\`ere, Eric'
'Mallet-Ladeira, Sonia'
'Hureau, Christelle'
'Signorella, Sandra R.'

_publ_section_title
;
 Trinuclear Manganese Complexes of Unsymmetrical Polypodal Diamino N3O3
 Ligands with an Unusual [Mn3(\m-OR)4](5+) Triangular Core: Synthesis,
 Characterization, and Catalase Activity.
;
_journal_issue 5
_journal_name_full 'Inorganic chemistry'
_journal_page_first 2545
_journal_page_last 2553
_journal_paper_doi 10.1021/ic402843y
_journal_volume 53
_journal_year 2014
_chemical_compound_source 'synthesis as described'
_chemical_formula_moiety 'C64 H68 Mn3 N6 O9, 1.5 (C2 H3 N), Cl O4'
_chemical_formula_sum 'C67 H72.5 Cl Mn3 N7.5 O13'
_chemical_formula_weight 1391.09
_chemical_name_systematic
;
 ?
;
_space_group_IT_number 15
_symmetry_cell_setting monoclinic
_symmetry_Int_Tables_number 15
_symmetry_space_group_name_Hall '-C 2yc'
_symmetry_space_group_name_H-M 'C 1 2/c 1'
_atom_sites_solution_hydrogens geom
_atom_sites_solution_primary direct
_atom_sites_solution_secondary difmap
_cell_angle_alpha 90
_cell_angle_beta 125.972(2)
_cell_angle_gamma 90
_cell_formula_units_Z 8
_cell_length_a 29.7225(15)
_cell_length_b 26.7796(14)
_cell_length_c 20.8404(11)
_cell_measurement_reflns_used 6286
_cell_measurement_temperature 180(2)
_cell_measurement_theta_max 18.96
_cell_measurement_theta_min 2.28
_cell_measurement_wavelength 0.71073
_cell_volume 13424.8(13)
_computing_cell_refinement 'APEX2 and SAINT (Bruker, 2008)'
_computing_data_collection 'APEX2 (Bruker, 2008)'
_computing_data_reduction 'SAINT (Bruker, 2008)'
_computing_molecular_graphics 'Ortep-3 for Windows (Farrugia, 1997)'
_computing_publication_material 'WinGX publication routines (Farrugia, 1999)'
_computing_structure_refinement 'SHELXL-97 (Sheldrick, 2008)'
_computing_structure_solution 'SHELXS-97 (Sheldrick, 2008)'
_diffrn_ambient_temperature 180(2)
_diffrn_measured_fraction_theta_full 0.903
_diffrn_measured_fraction_theta_max 0.903
_diffrn_measurement_device_type 'Bruker Kappa APEX II Quazar'
_diffrn_measurement_method 'phi and omega scans'
_diffrn_radiation_monochromator 'multilayer optics'
_diffrn_radiation_probe x-ray
_diffrn_radiation_source 'microfocus sealed tube'
_diffrn_radiation_type MoK\a
_diffrn_radiation_wavelength 0.71073
_diffrn_reflns_av_R_equivalents 0.1234
_diffrn_reflns_av_unetI/netI 0.1137
_diffrn_reflns_limit_h_max 34
_diffrn_reflns_limit_h_min -35
_diffrn_reflns_limit_k_max 30
_diffrn_reflns_limit_k_min -32
_diffrn_reflns_limit_l_max 25
_diffrn_reflns_limit_l_min -21
_diffrn_reflns_number 90924
_diffrn_reflns_theta_full 25.35
_diffrn_reflns_theta_max 25.35
_diffrn_reflns_theta_min 2.38
_diffrn_standards_decay_% 0
_diffrn_standards_interval_count 0
_diffrn_standards_interval_time 0
_diffrn_standards_number 0
_exptl_absorpt_coefficient_mu 0.663
_exptl_absorpt_correction_T_max 0.9749
_exptl_absorpt_correction_T_min 0.9380
_exptl_absorpt_correction_type multi-scan
_exptl_absorpt_process_details 'SADABS (Bruker-AXS)'
_exptl_crystal_colour brown
_exptl_crystal_density_diffrn 1.377
_exptl_crystal_density_method 'not measured'
_exptl_crystal_description plate
_exptl_crystal_F_000 5784
_exptl_crystal_size_max 0.12
_exptl_crystal_size_mid 0.08
_exptl_crystal_size_min 0.04
_refine_diff_density_max 0.949
_refine_diff_density_min -0.569
_refine_diff_density_rms 0.094
_refine_ls_extinction_method none
_refine_ls_goodness_of_fit_ref 1.019
_refine_ls_hydrogen_treatment mixed
_refine_ls_matrix_type full
_refine_ls_number_parameters 959
_refine_ls_number_reflns 11103
_refine_ls_number_restraints 372
_refine_ls_restrained_S_all 1.02
_refine_ls_R_factor_all 0.1509
_refine_ls_R_factor_gt 0.069
_refine_ls_shift/su_max 0.004
_refine_ls_shift/su_mean 0
_refine_ls_structure_factor_coef Fsqd
_refine_ls_weighting_details 'calc w=1/[\s^2^(Fo^2^)+(0.1164P)^2^+38.7409P] where P=(Fo^2^+2Fc^2^)/3'
_refine_ls_weighting_scheme calc
_refine_ls_wR_factor_gt 0.1787
_refine_ls_wR_factor_ref 0.2253
_reflns_number_gt 6027
_reflns_number_total 11103
_reflns_threshold_expression >2sigma(I)
_cod_data_source_file ic402843y_si_002.cif
_cod_data_source_block 1
_cod_original_sg_symbol_H-M 'C 2/c'
_cod_original_formula_sum 'C67 H72.50 Cl Mn3 N7.50 O13'
_cod_database_code 4337809

loop_
_symmetry_equiv_pos_as_xyz
'x, y, z'
'-x, y, -z+1/2'
'x+1/2, y+1/2, z'
'-x+1/2, y+1/2, -z+1/2'
'-x, -y, -z'
'x, -y, z-1/2'
'-x+1/2, -y+1/2, -z'
'x+1/2, -y+1/2, z-1/2'

loop_
_atom_site_label
_atom_site_type_symbol
_atom_site_fract_x
_atom_site_fract_y
_atom_site_fract_z
_atom_site_U_iso_or_equiv
_atom_site_adp_type
_atom_site_occupancy
_atom_site_symmetry_multiplicity
_atom_site_calc_flag
_atom_site_refinement_flags
_atom_site_disorder_assembly
_atom_site_disorder_group
C1 C 0.2730(3) 0.3953(2) 0.3349(4) 0.0465(18) Uani 1 1 d . A .
H1A H 0.2938 0.3871 0.3919 0.056 Uiso 1 1 calc R . .
H1B H 0.2977 0.3886 0.3185 0.056 Uiso 1 1 calc R . .
C2 C 0.2223(3) 0.3624(2) 0.2878(4) 0.0413(16) Uani 1 1 d . A .
H2 H 0.2031 0.3612 0.3144 0.05 Uiso 1 1 calc R . .
C3 C 0.2359(3) 0.3096(2) 0.2772(4) 0.0459(17) Uani 1 1 d . . .
H3A H 0.2593 0.3106 0.2578 0.055 Uiso 1 1 calc R . .
H3B H 0.2564 0.2916 0.3284 0.055 Uiso 1 1 calc R . .
N1 N 0.2575(2) 0.44881(19) 0.3227(3) 0.0399(13) Uani 1 1 d D . .
C4 C 0.3048(6) 0.4759(10) 0.3332(14) 0.053(3) Uani 0.446(10) 1 d PDU A 1
H4A H 0.2945 0.5116 0.3204 0.064 Uiso 0.446(10) 1 calc PR A 1
H4B H 0.3108 0.4628 0.2943 0.064 Uiso 0.446(10) 1 calc PR A 1
C5 C 0.3595(7) 0.4727(8) 0.4152(14) 0.058(2) Uani 0.446(10) 1 d PDU A 1
C6 C 0.3768(14) 0.5108(18) 0.469(2) 0.060(3) Uani 0.446(10) 1 d PDU A 1
H6 H 0.3551 0.5403 0.4542 0.072 Uiso 0.446(10) 1 calc PR A 1
C7 C 0.4260(7) 0.5065(7) 0.5451(12) 0.064(3) Uani 0.446(10) 1 d PDU A 1
H7 H 0.4358 0.5322 0.5825 0.076 Uiso 0.446(10) 1 calc PR A 1
C8 C 0.4605(7) 0.4666(7) 0.5674(10) 0.069(3) Uani 0.446(10) 1 d PDU A 1
C9 C 0.4438(6) 0.4288(7) 0.5137(10) 0.069(3) Uani 0.446(10) 1 d PDU A 1
H9 H 0.4673 0.4006 0.528 0.083 Uiso 0.446(10) 1 calc PR A 1
C10 C 0.3935(6) 0.4302(7) 0.4391(10) 0.063(3) Uani 0.446(10) 1 d PDU A 1
H10 H 0.3822 0.4025 0.4042 0.075 Uiso 0.446(10) 1 calc PR A 1
C11 C 0.5171(7) 0.4653(8) 0.6483(12) 0.089(6) Uani 0.446(10) 1 d PDU A 1
H11A H 0.5253 0.4983 0.6731 0.134 Uiso 0.446(10) 1 calc PR A 1
H11B H 0.5459 0.4563 0.6413 0.134 Uiso 0.446(10) 1 calc PR A 1
H11C H 0.5163 0.4406 0.6823 0.134 Uiso 0.446(10) 1 calc PR A 1
C4' C 0.3007(5) 0.4819(8) 0.3319(12) 0.051(3) Uani 0.554(10) 1 d PDU A 2
H4C H 0.2872 0.5166 0.325 0.061 Uiso 0.554(10) 1 calc PR A 2
H4D H 0.3029 0.4748 0.2871 0.061 Uiso 0.554(10) 1 calc PR A 2
C5' C 0.3593(6) 0.4805(7) 0.4067(11) 0.057(2) Uani 0.554(10) 1 d PDU A 2
C6' C 0.3771(12) 0.5146(14) 0.4663(19) 0.060(3) Uani 0.554(10) 1 d PDU A 2
H6' H 0.3511 0.5368 0.4636 0.072 Uiso 0.554(10) 1 calc PR A 2
C7' C 0.4329(6) 0.5170(6) 0.5309(10) 0.063(3) Uani 0.554(10) 1 d PDU A 2
H7' H 0.4441 0.5417 0.5702 0.075 Uiso 0.554(10) 1 calc PR A 2
C8' C 0.4717(5) 0.4851(6) 0.5396(9) 0.065(3) Uani 0.554(10) 1 d PDU A 2
C9' C 0.4539(5) 0.4511(6) 0.4804(9) 0.067(3) Uani 0.554(10) 1 d PDU A 2
H9' H 0.48 0.428 0.4852 0.081 Uiso 0.554(10) 1 calc PR A 2
C10' C 0.3997(5) 0.4488(6) 0.4142(9) 0.062(3) Uani 0.554(10) 1 d PDU A 2
H10' H 0.3895 0.4256 0.3732 0.074 Uiso 0.554(10) 1 calc PR A 2
C11' C 0.5311(5) 0.4863(7) 0.6138(10) 0.078(4) Uani 0.554(10) 1 d PDU A 2
H11D H 0.5546 0.5041 0.6026 0.117 Uiso 0.554(10) 1 calc PR A 2
H11E H 0.5447 0.4521 0.6305 0.117 Uiso 0.554(10) 1 calc PR A 2
H11F H 0.5323 0.5036 0.6562 0.117 Uiso 0.554(10) 1 calc PR A 2
C12 C 0.2437(3) 0.4669(3) 0.3767(4) 0.0455(17) Uani 1 1 d . A .
H12A H 0.2381 0.5035 0.3706 0.055 Uiso 1 1 calc R . .
H12B H 0.2756 0.4601 0.4322 0.055 Uiso 1 1 calc R . .
C13 C 0.1920(3) 0.4426(2) 0.3613(4) 0.0403(16) Uani 1 1 d . . .
C14 C 0.1945(3) 0.4153(2) 0.4192(4) 0.0479(18) Uani 1 1 d . A .
H14 H 0.2288 0.4122 0.4701 0.057 Uiso 1 1 calc R . .
C15 C 0.1474(4) 0.3923(3) 0.4040(5) 0.061(2) Uani 1 1 d . . .
H15 H 0.1494 0.3732 0.444 0.073 Uiso 1 1 calc R A .
C16 C 0.0977(3) 0.3974(3) 0.3303(4) 0.0562(19) Uani 1 1 d . A .
H16 H 0.065 0.3823 0.3199 0.067 Uiso 1 1 calc R . .
C17 C 0.0949(3) 0.4241(2) 0.2718(4) 0.0434(17) Uani 1 1 d . . .
H17 H 0.0603 0.4272 0.2212 0.052 Uiso 1 1 calc R A .
C18 C 0.1414(3) 0.4464(2) 0.2851(4) 0.0377(16) Uani 1 1 d . A .
C19 C 0.1894(3) 0.2399(2) 0.1811(4) 0.0440(17) Uani 1 1 d . . .
H19A H 0.2087 0.2505 0.1577 0.053 Uiso 1 1 calc R . .
H19B H 0.2128 0.2146 0.2224 0.053 Uiso 1 1 calc R . .
C20 C 0.1348(3) 0.2170(2) 0.1181(4) 0.0441(17) Uani 1 1 d . . .
C21 C 0.1256(3) 0.1665(2) 0.1222(5) 0.062(2) Uani 1 1 d . . .
H21 H 0.1541 0.1471 0.1655 0.075 Uiso 1 1 calc R . .
C22 C 0.0757(4) 0.1442(3) 0.0643(6) 0.076(3) Uani 1 1 d . . .
H22 H 0.0705 0.1095 0.0671 0.091 Uiso 1 1 calc R . .
C23 C 0.0335(3) 0.1722(3) 0.0024(5) 0.065(2) Uani 1 1 d . . .
H23 H -0.0009 0.1569 -0.0372 0.078 Uiso 1 1 calc R . .
C24 C 0.0413(3) 0.2223(2) -0.0021(4) 0.0485(18) Uani 1 1 d . . .
H24 H 0.0118 0.2416 -0.0443 0.058 Uiso 1 1 calc R . .
C25 C 0.0916(3) 0.2452(2) 0.0544(4) 0.0405(16) Uani 1 1 d . A .
C26 C 0.1495(3) 0.2709(3) 0.2494(4) 0.0516(18) Uani 1 1 d . . .
H26A H 0.1482 0.2341 0.2529 0.062 Uiso 1 1 calc R . .
H26B H 0.1686 0.2846 0.3037 0.062 Uiso 1 1 calc R . .
C27 C 0.0922(3) 0.2903(2) 0.1996(4) 0.0431(17) Uani 1 1 d . . .
C28 C 0.0521(4) 0.2721(3) 0.2064(5) 0.070(2) Uani 1 1 d . . .
H28 H 0.0606 0.246 0.2428 0.083 Uiso 1 1 calc R . .
C29 C -0.0013(4) 0.2922(4) 0.1593(5) 0.076(3) Uani 1 1 d . . .
H29 H -0.0294 0.2798 0.1635 0.091 Uiso 1 1 calc R . .
C30 C -0.0132(3) 0.3299(3) 0.1067(5) 0.061(2) Uani 1 1 d . . .
H30 H -0.0493 0.3441 0.0741 0.073 Uiso 1 1 calc R . .
C31 C 0.0286(3) 0.3462(3) 0.1028(4) 0.0468(17) Uani 1 1 d . . .
H31 H 0.0207 0.372 0.0663 0.056 Uiso 1 1 calc R . .
N3 N 0.0807(2) 0.32731(19) 0.1486(3) 0.0424(14) Uani 1 1 d . . .
C33 C 0.1749(3) 0.5243(2) 0.0775(4) 0.0400(16) Uani 1 1 d . A .
H33A H 0.1781 0.5596 0.0667 0.048 Uiso 1 1 calc R . .
H33B H 0.1516 0.5065 0.0263 0.048 Uiso 1 1 calc R . .
C34 C 0.2313(2) 0.5010(2) 0.1281(4) 0.0335(14) Uani 1 1 d . A .
H34 H 0.2559 0.5217 0.1767 0.04 Uiso 1 1 calc R . .
C35 C 0.2581(3) 0.4953(2) 0.0843(4) 0.0381(15) Uani 1 1 d . . .
H35A H 0.2286 0.4943 0.0265 0.046 Uiso 1 1 calc R . .
H35B H 0.2818 0.5247 0.0955 0.046 Uiso 1 1 calc R . .
C36 C 0.1674(3) 0.5634(2) 0.1780(4) 0.0391(16) Uani 1 1 d . A .
H36A H 0.2084 0.5613 0.2163 0.047 Uiso 1 1 calc R . .
H36B H 0.1516 0.5578 0.208 0.047 Uiso 1 1 calc R . .
C37 C 0.1527(3) 0.6155(2) 0.1451(4) 0.0375(15) Uani 1 1 d . . .
C38 C 0.1046(3) 0.6377(2) 0.1269(4) 0.0460(17) Uani 1 1 d . . .
H38 H 0.0805 0.6195 0.1342 0.055 Uiso 1 1 calc R . .
C39 C 0.0909(3) 0.6864(2) 0.0978(4) 0.0538(19) Uani 1 1 d . . .
H39 H 0.0579 0.7013 0.0863 0.065 Uiso 1 1 calc R . .
C40 C 0.1250(3) 0.7132(2) 0.0856(4) 0.0507(18) Uani 1 1 d . . .
C41 C 0.1733(3) 0.6908(3) 0.1053(4) 0.0552(19) Uani 1 1 d . . .
H41 H 0.1977 0.7089 0.0985 0.066 Uiso 1 1 calc R . .
C42 C 0.1873(3) 0.6429(2) 0.1347(4) 0.0479(18) Uani 1 1 d . . .
H42 H 0.221 0.6286 0.1478 0.057 Uiso 1 1 calc R . .
C43 C 0.1091(4) 0.7657(3) 0.0516(5) 0.072(2) Uani 1 1 d . . .
H43A H 0.1272 0.79 0.095 0.108 Uiso 1 1 calc R . .
H43B H 0.0687 0.7696 0.0206 0.108 Uiso 1 1 calc R . .
H43C H 0.1212 0.7712 0.0174 0.108 Uiso 1 1 calc R . .
C44 C 0.0863(2) 0.5210(2) 0.0633(4) 0.0402(16) Uani 1 1 d . A .
H44A H 0.0712 0.513 0.0935 0.048 Uiso 1 1 calc R . .
H44B H 0.0736 0.555 0.0412 0.048 Uiso 1 1 calc R . .
C45 C 0.0621(2) 0.4849(2) -0.0044(3) 0.0356(15) Uani 1 1 d . . .
C46 C 0.0269(3) 0.5029(2) -0.0811(4) 0.0440(17) Uani 1 1 d . . .
H46 H 0.0206 0.5378 -0.0891 0.053 Uiso 1 1 calc R . .
C47 C 0.0003(3) 0.4714(3) -0.1471(4) 0.0490(18) Uani 1 1 d . . .
H47 H -0.0232 0.4845 -0.1993 0.059 Uiso 1 1 calc R . .
C48 C 0.0091(3) 0.4205(2) -0.1345(4) 0.0434(17) Uani 1 1 d . . .
H48 H -0.0091 0.3983 -0.1785 0.052 Uiso 1 1 calc R . .
C49 C 0.0440(2) 0.4014(2) -0.0586(3) 0.0380(15) Uani 1 1 d . . .
H49 H 0.0492 0.3663 -0.0513 0.046 Uiso 1 1 calc R . .
C50 C 0.0716(2) 0.4325(2) 0.0067(4) 0.0337(15) Uani 1 1 d . A .
C51 C 0.3058(3) 0.4373(2) 0.0521(4) 0.0437(17) Uani 1 1 d . . .
H51A H 0.3383 0.4573 0.0656 0.052 Uiso 1 1 calc R . .
H51B H 0.2739 0.4464 -0.0023 0.052 Uiso 1 1 calc R . .
C52 C 0.3184(3) 0.3830(2) 0.0545(4) 0.0389(16) Uani 1 1 d . . .
C53 C 0.3599(3) 0.3648(3) 0.0501(4) 0.0475(17) Uani 1 1 d . . .
H53 H 0.3833 0.3869 0.0462 0.057 Uiso 1 1 calc R . .
C54 C 0.3665(3) 0.3138(3) 0.0514(4) 0.057(2) Uani 1 1 d . . .
H54 H 0.3954 0.3002 0.0498 0.068 Uiso 1 1 calc R . .
C55 C 0.3323(3) 0.2831(3) 0.0550(4) 0.0525(19) Uani 1 1 d . . .
H55 H 0.3362 0.248 0.0548 0.063 Uiso 1 1 calc R . .
C56 C 0.2913(3) 0.3034(2) 0.0591(4) 0.0439(16) Uani 1 1 d . . .
H56 H 0.2676 0.2818 0.0628 0.053 Uiso 1 1 calc R . .
N6 N 0.2843(2) 0.35224(18) 0.0579(3) 0.0374(13) Uani 1 1 d . . .
C58 C 0.3449(3) 0.4562(2) 0.1900(4) 0.0428(16) Uani 1 1 d . . .
H58A H 0.3686 0.481 0.1877 0.051 Uiso 1 1 calc R . .
H58B H 0.3356 0.4699 0.225 0.051 Uiso 1 1 calc R . .
C59 C 0.3772(3) 0.4094(3) 0.2257(4) 0.0465(17) Uani 1 1 d . . .
C64 C 0.3521(3) 0.3671(3) 0.2326(4) 0.0448(17) Uani 1 1 d . A .
C65 C 0.1539(3) 0.3892(3) -0.0667(4) 0.0414(16) Uani 1 1 d . A .
N2 N 0.1825(2) 0.28399(18) 0.2185(3) 0.0397(13) Uani 1 1 d . . .
N4 N 0.14869(19) 0.52148(18) 0.1198(3) 0.0349(12) Uani 1 1 d . . .
N5 N 0.2922(2) 0.44958(17) 0.1083(3) 0.0377(13) Uani 1 1 d . . .
O1 O 0.18542(16) 0.38252(14) 0.2099(2) 0.0358(10) Uani 1 1 d . . .
O2 O 0.13775(16) 0.47202(14) 0.2262(2) 0.0373(10) Uani 1 1 d . . .
O3 O 0.09775(16) 0.29381(14) 0.0423(2) 0.0386(10) Uani 1 1 d . . .
O4 O 0.22290(16) 0.45290(14) 0.1503(2) 0.0346(10) Uani 1 1 d . . .
O5 O 0.10679(16) 0.41412(14) 0.0806(2) 0.0355(10) Uani 1 1 d . . .
O6 O 0.29791(17) 0.36807(15) 0.2046(2) 0.0408(11) Uani 1 1 d . . .
O7 O 0.19091(17) 0.34066(15) 0.0934(2) 0.0363(10) Uani 1 1 d D . .
H107 H 0.175(2) 0.330(2) 0.0473(15) 0.045 Uiso 1 1 d D . .
O8 O 0.18604(16) 0.41535(15) -0.0032(2) 0.0387(10) Uani 1 1 d . . .
O9 O 0.14847(19) 0.34320(17) -0.0663(3) 0.0520(12) Uani 1 1 d . . .
Mn1 Mn 0.17590(4) 0.45414(3) 0.18455(5) 0.0325(3) Uani 1 1 d . A .
Mn2 Mn 0.13814(4) 0.34053(3) 0.12196(5) 0.0342(3) Uani 1 1 d . A .
Mn3 Mn 0.24053(4) 0.39125(3) 0.10315(5) 0.0336(3) Uani 1 1 d . A .
N7 N 0.2510(3) 0.6059(3) 0.3639(4) 0.080(2) Uani 1 1 d . . .
C67 C 0.1963(4) 0.6884(3) 0.3233(5) 0.073(2) Uani 1 1 d . . .
H67A H 0.1654 0.6847 0.3277 0.109 Uiso 1 1 calc R . .
H67B H 0.1816 0.6968 0.2685 0.109 Uiso 1 1 calc R . .
H67C H 0.2211 0.715 0.3588 0.109 Uiso 1 1 calc R . .
C68 C 0.2262(4) 0.6428(3) 0.3448(4) 0.059(2) Uani 1 1 d . . .
C66 C 0.1245(3) 0.4180(3) -0.1420(4) 0.0546(19) Uani 1 1 d . . .
H66A H 0.1006 0.3954 -0.1868 0.082 Uiso 1 1 calc R A .
H66B H 0.1518 0.4335 -0.1478 0.082 Uiso 1 1 calc R . .
H66C H 0.1016 0.444 -0.1411 0.082 Uiso 1 1 calc R . .
C60 C 0.4332(3) 0.4068(3) 0.2566(4) 0.058(2) Uani 1 1 d . A .
H60 H 0.451 0.435 0.2532 0.07 Uiso 1 1 calc R . .
C63 C 0.3819(3) 0.3242(3) 0.2683(4) 0.0545(19) Uani 1 1 d . . .
H63 H 0.3647 0.2959 0.2729 0.065 Uiso 1 1 calc R A .
C61 C 0.4632(3) 0.3632(4) 0.2925(5) 0.075(3) Uani 1 1 d . . .
H61 H 0.5015 0.3616 0.3133 0.09 Uiso 1 1 calc R A .
C62 C 0.4376(3) 0.3228(4) 0.2975(5) 0.076(3) Uani 1 1 d . A .
H62 H 0.4583 0.2931 0.3216 0.091 Uiso 1 1 calc R . .
Cl1 Cl 0.3454(2) 0.6132(2) 0.1881(4) 0.1304(18) Uani 0.65 1 d PDU B 1
O10 O 0.3445(8) 0.5924(6) 0.1238(10) 0.199(5) Uani 0.65 1 d PDU B 1
O11 O 0.3932(5) 0.6440(5) 0.2359(8) 0.142(4) Uani 0.65 1 d PDU B 1
O12 O 0.3339(5) 0.5838(4) 0.2310(8) 0.125(3) Uani 0.65 1 d PDU B 1
O13 O 0.2987(7) 0.6456(8) 0.1438(12) 0.225(6) Uani 0.65 1 d PDU B 1
Cl1' Cl 0.3027(5) 0.7044(6) 0.0402(7) 0.173(4) Uani 0.35 1 d PDU C 2
O10' O 0.3236(12) 0.6545(9) 0.0451(19) 0.211(9) Uani 0.35 1 d PDU C 2
O11' O 0.3500(8) 0.7381(7) 0.0850(12) 0.122(5) Uani 0.35 1 d PDU C 2
O12' O 0.2621(9) 0.7189(11) -0.0342(12) 0.196(8) Uani 0.35 1 d PDU C 2
O13' O 0.2754(10) 0.6929(12) 0.0749(13) 0.172(7) Uani 0.35 1 d PDU C 2
N8 N 0.9528(9) 0.3052(7) 0.7800(13) 0.145(7) Uani 0.5 1 d PGU D -1
C69 C 0.9739(5) 0.2931(8) 0.7513(11) 0.137(7) Uani 0.5 1 d PGU D -1
C70 C 0.9679(9) 0.2846(8) 0.6790(15) 0.137(7) Uani 0.5 1 d PGU D -1
H70A H 0.964 0.2487 0.6677 0.205 Uiso 0.5 1 calc PR D -1
H70B H 1.0008 0.2972 0.684 0.205 Uiso 0.5 1 calc PR D -1
H70C H 0.9348 0.302 0.6355 0.205 Uiso 0.5 1 calc PR D -1

loop_
_atom_site_aniso_label
_atom_site_aniso_U_11
_atom_site_aniso_U_22
_atom_site_aniso_U_33
_atom_site_aniso_U_23
_atom_site_aniso_U_13
_atom_site_aniso_U_12
C1 0.034(4) 0.048(4) 0.029(4) -0.006(3) 0.003(3) 0.012(3)
C2 0.047(4) 0.039(4) 0.031(4) 0.004(3) 0.020(3) 0.014(3)
C3 0.047(4) 0.040(4) 0.031(4) 0.006(3) 0.013(3) 0.014(3)
N1 0.029(3) 0.042(3) 0.035(3) -0.008(3) 0.011(2) 0.003(3)
C4 0.033(3) 0.059(4) 0.054(4) -0.016(3) 0.019(3) 0.000(3)
C5 0.036(2) 0.060(4) 0.059(3) -0.020(3) 0.017(2) 0.003(3)
C6 0.038(3) 0.060(4) 0.061(3) -0.022(3) 0.017(3) 0.003(3)
C7 0.040(3) 0.061(4) 0.062(4) -0.023(3) 0.015(3) 0.003(3)
C8 0.043(3) 0.063(4) 0.065(4) -0.022(3) 0.012(3) 0.004(3)
C9 0.041(3) 0.063(4) 0.066(4) -0.022(3) 0.011(3) 0.006(3)
C10 0.038(3) 0.062(4) 0.062(4) -0.021(3) 0.015(3) 0.005(3)
C11 0.056(7) 0.069(8) 0.076(7) -0.022(6) 0.001(6) 0.004(6)
C4' 0.033(3) 0.059(4) 0.053(4) -0.016(3) 0.020(3) 0.000(3)
C5' 0.035(2) 0.060(4) 0.058(3) -0.021(3) 0.017(2) 0.003(3)
C6' 0.038(3) 0.059(4) 0.061(3) -0.021(3) 0.017(2) 0.003(3)
C7' 0.040(3) 0.060(4) 0.061(4) -0.022(3) 0.015(3) 0.003(3)
C8' 0.040(3) 0.063(4) 0.064(4) -0.022(3) 0.014(3) 0.003(3)
C9' 0.040(3) 0.064(4) 0.066(4) -0.023(3) 0.013(3) 0.006(3)
C10' 0.038(3) 0.062(4) 0.062(4) -0.021(3) 0.016(3) 0.005(3)
C11' 0.043(5) 0.074(7) 0.077(7) -0.024(6) 0.012(5) 0.006(6)
C12 0.040(4) 0.048(4) 0.033(4) -0.004(3) 0.013(3) 0.011(3)
C13 0.047(4) 0.037(4) 0.038(4) -0.010(3) 0.025(4) 0.001(3)
C14 0.059(5) 0.047(4) 0.034(4) -0.001(3) 0.025(4) 0.008(4)
C15 0.084(6) 0.055(5) 0.052(5) 0.002(4) 0.045(5) -0.002(5)
C16 0.063(5) 0.063(5) 0.048(5) 0.000(4) 0.035(4) -0.006(4)
C17 0.039(4) 0.047(4) 0.042(4) -0.006(3) 0.023(3) 0.002(3)
C18 0.041(4) 0.034(4) 0.035(4) -0.008(3) 0.021(3) 0.007(3)
C19 0.047(4) 0.031(3) 0.046(4) 0.001(3) 0.023(4) 0.008(3)
C20 0.041(4) 0.036(4) 0.054(4) -0.001(3) 0.027(4) 0.004(3)
C21 0.068(5) 0.028(4) 0.073(6) 0.006(4) 0.031(5) 0.002(4)
C22 0.081(6) 0.035(4) 0.103(7) -0.004(5) 0.050(6) -0.016(5)
C23 0.054(5) 0.048(5) 0.072(6) -0.005(4) 0.026(5) -0.008(4)
C24 0.047(4) 0.039(4) 0.058(5) -0.003(4) 0.030(4) -0.001(4)
C25 0.043(4) 0.038(4) 0.044(4) -0.006(3) 0.028(4) -0.002(3)
C26 0.068(5) 0.044(4) 0.047(4) 0.011(3) 0.036(4) 0.006(4)
C27 0.056(4) 0.040(4) 0.043(4) -0.004(3) 0.034(4) 0.003(4)
C28 0.078(6) 0.081(6) 0.071(6) 0.003(5) 0.055(5) -0.005(5)
C29 0.075(6) 0.104(7) 0.081(6) -0.016(6) 0.064(6) -0.021(6)
C30 0.056(5) 0.078(6) 0.057(5) -0.009(5) 0.038(4) 0.002(4)
C31 0.043(4) 0.047(4) 0.045(4) -0.007(3) 0.022(4) 0.007(4)
N3 0.041(3) 0.041(3) 0.036(3) -0.004(3) 0.018(3) 0.005(3)
C33 0.042(4) 0.034(3) 0.037(4) 0.001(3) 0.019(3) 0.001(3)
C34 0.030(3) 0.023(3) 0.039(4) -0.004(3) 0.016(3) -0.001(3)
C35 0.041(4) 0.034(3) 0.039(4) 0.001(3) 0.023(3) 0.001(3)
C36 0.037(4) 0.033(3) 0.036(4) -0.012(3) 0.015(3) -0.001(3)
C37 0.037(4) 0.031(3) 0.036(4) -0.007(3) 0.016(3) 0.001(3)
C38 0.047(4) 0.037(4) 0.055(4) -0.005(3) 0.030(4) 0.004(3)
C39 0.050(4) 0.039(4) 0.070(5) -0.001(4) 0.033(4) 0.010(4)
C40 0.057(5) 0.034(4) 0.051(5) -0.003(3) 0.027(4) 0.001(4)
C41 0.060(5) 0.044(4) 0.061(5) -0.009(4) 0.035(4) -0.011(4)
C42 0.043(4) 0.033(4) 0.060(5) -0.011(3) 0.025(4) -0.002(3)
C43 0.087(6) 0.042(4) 0.068(5) 0.007(4) 0.035(5) 0.005(4)
C44 0.033(4) 0.037(4) 0.041(4) -0.006(3) 0.016(3) 0.006(3)
C45 0.025(3) 0.040(4) 0.032(4) 0.005(3) 0.012(3) 0.005(3)
C46 0.036(4) 0.037(4) 0.044(4) 0.000(3) 0.015(3) 0.005(3)
C47 0.042(4) 0.048(4) 0.037(4) 0.007(3) 0.013(3) 0.011(4)
C48 0.037(4) 0.046(4) 0.033(4) -0.011(3) 0.013(3) 0.002(3)
C49 0.030(3) 0.040(4) 0.033(4) -0.010(3) 0.013(3) -0.002(3)
C50 0.023(3) 0.039(4) 0.035(4) 0.003(3) 0.015(3) 0.008(3)
C51 0.046(4) 0.040(4) 0.053(4) -0.005(3) 0.034(4) -0.005(3)
C52 0.037(4) 0.037(4) 0.045(4) -0.006(3) 0.025(3) 0.001(3)
C53 0.041(4) 0.049(4) 0.054(5) -0.008(4) 0.029(4) 0.000(4)
C54 0.043(4) 0.062(5) 0.069(5) -0.009(4) 0.035(4) 0.009(4)
C55 0.054(5) 0.039(4) 0.060(5) -0.008(4) 0.031(4) 0.006(4)
C56 0.041(4) 0.035(4) 0.050(4) -0.005(3) 0.024(3) 0.001(3)
N6 0.037(3) 0.035(3) 0.038(3) -0.005(2) 0.020(3) -0.001(3)
C58 0.037(4) 0.046(4) 0.046(4) -0.014(3) 0.025(3) -0.006(3)
C59 0.034(4) 0.051(4) 0.041(4) -0.010(3) 0.015(3) 0.002(4)
C64 0.039(4) 0.052(4) 0.033(4) -0.013(3) 0.016(3) 0.005(4)
C65 0.037(4) 0.042(4) 0.046(4) -0.009(4) 0.025(3) -0.003(3)
N2 0.043(3) 0.034(3) 0.037(3) 0.001(2) 0.021(3) 0.006(3)
N4 0.032(3) 0.035(3) 0.030(3) -0.005(2) 0.013(2) 0.004(2)
N5 0.040(3) 0.031(3) 0.044(3) -0.004(2) 0.026(3) -0.002(2)
O1 0.033(2) 0.034(2) 0.030(2) 0.0019(19) 0.013(2) 0.0103(19)
O2 0.039(2) 0.037(2) 0.035(2) 0.005(2) 0.022(2) 0.013(2)
O3 0.038(2) 0.032(2) 0.040(3) 0.0016(19) 0.020(2) -0.001(2)
O4 0.032(2) 0.031(2) 0.037(2) -0.0025(19) 0.018(2) 0.0037(19)
O5 0.032(2) 0.033(2) 0.031(2) -0.0004(19) 0.013(2) 0.003(2)
O6 0.036(2) 0.044(3) 0.039(3) 0.000(2) 0.020(2) 0.005(2)
O7 0.037(2) 0.035(2) 0.034(2) -0.007(2) 0.019(2) -0.003(2)
O8 0.036(2) 0.037(2) 0.038(3) -0.003(2) 0.019(2) 0.000(2)
O9 0.056(3) 0.041(3) 0.053(3) -0.009(2) 0.029(3) -0.001(2)
Mn1 0.0300(5) 0.0315(5) 0.0317(6) -0.0005(4) 0.0157(4) 0.0054(4)
Mn2 0.0322(5) 0.0303(5) 0.0346(6) 0.0007(4) 0.0165(5) 0.0027(4)
Mn3 0.0300(5) 0.0304(5) 0.0375(6) -0.0029(4) 0.0182(4) 0.0000(4)
N7 0.078(5) 0.085(6) 0.056(4) -0.006(4) 0.027(4) -0.006(5)
C67 0.090(6) 0.056(5) 0.085(6) -0.002(5) 0.059(6) -0.007(5)
C68 0.073(6) 0.061(5) 0.044(5) -0.009(4) 0.034(4) -0.013(5)
C66 0.049(4) 0.060(5) 0.040(4) 0.008(4) 0.018(4) 0.007(4)
C60 0.033(4) 0.076(5) 0.051(5) -0.017(4) 0.016(4) -0.001(4)
C63 0.043(4) 0.051(4) 0.050(4) 0.005(4) 0.017(4) 0.018(4)
C61 0.038(4) 0.090(7) 0.073(6) -0.013(5) 0.019(4) 0.014(5)
C62 0.048(5) 0.072(6) 0.071(6) -0.002(5) 0.015(5) 0.029(5)
Cl1 0.122(4) 0.125(4) 0.161(5) -0.071(3) 0.093(4) -0.057(3)
O10 0.253(12) 0.195(12) 0.200(11) -0.109(9) 0.161(10) -0.127(9)
O11 0.143(8) 0.134(9) 0.156(9) -0.065(7) 0.091(7) -0.084(7)
O12 0.144(8) 0.095(7) 0.169(9) -0.080(6) 0.110(7) -0.073(6)
O13 0.141(9) 0.266(14) 0.255(14) 0.033(10) 0.109(9) 0.000(9)
Cl1' 0.176(9) 0.239(10) 0.117(6) -0.029(8) 0.095(6) -0.077(8)
O10' 0.190(16) 0.227(11) 0.199(16) -0.083(15) 0.105(13) -0.103(12)
O11' 0.122(5) 0.123(5) 0.122(5) -0.0003(10) 0.072(3) -0.0003(10)
O12' 0.188(14) 0.274(17) 0.094(10) -0.005(12) 0.065(8) -0.151(13)
O13' 0.174(15) 0.251(18) 0.100(12) -0.008(13) 0.085(11) -0.072(13)
N8 0.154(13) 0.070(10) 0.25(2) -0.006(11) 0.136(13) -0.012(9)
C69 0.137(12) 0.061(9) 0.25(2) -0.001(12) 0.137(13) -0.007(8)
C70 0.132(12) 0.064(10) 0.25(2) 0.000(13) 0.128(14) -0.001(9)

loop_
_atom_type_symbol
_atom_type_description
_atom_type_scat_dispersion_real
_atom_type_scat_dispersion_imag
_atom_type_scat_source
C C 0.0033 0.0016 'International Tables Vol C Tables 4.2.6.8 and 6.1.1.4'
H H 0 0 'International Tables Vol C Tables 4.2.6.8 and 6.1.1.4'
N N 0.0061 0.0033 'International Tables Vol C Tables 4.2.6.8 and 6.1.1.4'
O O 0.0106 0.006 'International Tables Vol C Tables 4.2.6.8 and 6.1.1.4'
Mn Mn 0.3368 0.7283 'International Tables Vol C Tables 4.2.6.8 and 6.1.1.4'
Cl Cl 0.1484 0.1585 'International Tables Vol C Tables 4.2.6.8 and 6.1.1.4'

loop_
_geom_angle_atom_site_label_1
_geom_angle_atom_site_label_2
_geom_angle_atom_site_label_3
_geom_angle
N1 C1 C2 111.2(5)
N1 C1 H1A 109.4
C2 C1 H1A 109.4
N1 C1 H1B 109.4
C2 C1 H1B 109.4
H1A C1 H1B 108
O1 C2 C1 109.0(5)
O1 C2 C3 106.1(5)
C1 C2 C3 112.7(5)
O1 C2 H2 109.6
C1 C2 H2 109.6
C3 C2 H2 109.6
N2 C3 C2 107.6(5)
N2 C3 H3A 110.2
C2 C3 H3A 110.2
N2 C3 H3B 110.2
C2 C3 H3B 110.2
H3A C3 H3B 108.5
C4' N1 C1 113.5(10)
C4 N1 C1 106.0(12)
C4' N1 C12 108.2(11)
C4 N1 C12 112.9(14)
C1 N1 C12 112.3(5)
C4' N1 Mn1 107.7(7)
C4 N1 Mn1 110.2(9)
C1 N1 Mn1 104.6(3)
C12 N1 Mn1 110.4(4)
N1 C4 C5 115.8(16)
N1 C4 H4A 108.3
C5 C4 H4A 108.3
N1 C4 H4B 108.3
C5 C4 H4B 108.3
H4A C4 H4B 107.4
C6 C5 C10 117.9(14)
C6 C5 C4 121.1(15)
C10 C5 C4 121.0(14)
C5 C6 C7 120.4(18)
C5 C6 H6 119.8
C7 C6 H6 119.8
C8 C7 C6 122.1(14)
C8 C7 H7 118.9
C6 C7 H7 118.9
C7 C8 C9 117.6(13)
C7 C8 C11 121.0(13)
C9 C8 C11 121.3(13)
C8 C9 C10 122.1(14)
C8 C9 H9 118.9
C10 C9 H9 118.9
C9 C10 C5 119.7(13)
C9 C10 H10 120.2
C5 C10 H10 120.2
C8 C11 H11A 109.5
C8 C11 H11B 109.5
H11A C11 H11B 109.5
C8 C11 H11C 109.5
H11A C11 H11C 109.5
H11B C11 H11C 109.5
N1 C4' C5' 120.4(13)
N1 C4' H4C 107.2
C5' C4' H4C 107.2
N1 C4' H4D 107.2
C5' C4' H4D 107.2
H4C C4' H4D 106.8
C6' C5' C10' 116.9(13)
C6' C5' C4' 121.2(13)
C10' C5' C4' 121.5(13)
C5' C6' C7' 120.8(17)
C5' C6' H6' 119.6
C7' C6' H6' 119.6
C8' C7' C6' 122.4(13)
C8' C7' H7' 118.8
C6' C7' H7' 118.8
C7' C8' C9' 116.8(11)
C7' C8' C11' 120.8(11)
C9' C8' C11' 122.4(11)
C8' C9' C10' 122.6(11)
C8' C9' H9' 118.7
C10' C9' H9' 118.7
C9' C10' C5' 120.5(11)
C9' C10' H10' 119.8
C5' C10' H10' 119.8
C8' C11' H11D 109.5
C8' C11' H11E 109.5
H11D C11' H11E 109.5
C8' C11' H11F 109.5
H11D C11' H11F 109.5
H11E C11' H11F 109.5
N1 C12 C13 113.3(5)
N1 C12 H12A 108.9
C13 C12 H12A 108.9
N1 C12 H12B 108.9
C13 C12 H12B 108.9
H12A C12 H12B 107.7
C14 C13 C18 119.9(6)
C14 C13 C12 121.1(6)
C18 C13 C12 119.0(6)
C13 C14 C15 120.7(7)
C13 C14 H14 119.7
C15 C14 H14 119.7
C16 C15 C14 119.3(7)
C16 C15 H15 120.3
C14 C15 H15 120.3
C17 C16 C15 120.4(7)
C17 C16 H16 119.8
C15 C16 H16 119.8
C18 C17 C16 121.2(7)
C18 C17 H17 119.4
C16 C17 H17 119.4
O2 C18 C17 120.0(6)
O2 C18 C13 121.5(6)
C17 C18 C13 118.5(6)
C20 C19 N2 111.9(5)
C20 C19 H19A 109.2
N2 C19 H19A 109.2
C20 C19 H19B 109.2
N2 C19 H19B 109.2
H19A C19 H19B 107.9
C21 C20 C25 118.5(6)
C21 C20 C19 119.7(6)
C25 C20 C19 121.8(6)
C22 C21 C20 120.9(7)
C22 C21 H21 119.5
C20 C21 H21 119.5
C23 C22 C21 120.1(7)
C23 C22 H22 119.9
C21 C22 H22 119.9
C24 C23 C22 119.9(7)
C24 C23 H23 120.1
C22 C23 H23 120.1
C23 C24 C25 120.9(7)
C23 C24 H24 119.6
C25 C24 H24 119.6
O3 C25 C24 117.4(6)
O3 C25 C20 122.8(6)
C24 C25 C20 119.6(6)
C27 C26 N2 113.1(5)
C27 C26 H26A 109
N2 C26 H26A 109
C27 C26 H26B 109
N2 C26 H26B 109
H26A C26 H26B 107.8
N3 C27 C28 120.9(7)
N3 C27 C26 117.9(6)
C28 C27 C26 121.2(7)
C27 C28 C29 119.3(8)
C27 C28 H28 120.3
C29 C28 H28 120.3
C30 C29 C28 120.0(8)
C30 C29 H29 120
C28 C29 H29 120
C31 C30 C29 117.7(8)
C31 C30 H30 121.2
C29 C30 H30 121.2
N3 C31 C30 123.1(7)
N3 C31 H31 118.5
C30 C31 H31 118.5
C27 N3 C31 119.0(6)
C27 N3 Mn2 117.7(4)
C31 N3 Mn2 121.4(5)
N4 C33 C34 108.8(5)
N4 C33 H33A 109.9
C34 C33 H33A 109.9
N4 C33 H33B 109.9
C34 C33 H33B 109.9
H33A C33 H33B 108.3
O4 C34 C33 105.5(5)
O4 C34 C35 110.6(4)
C33 C34 C35 112.5(5)
O4 C34 H34 109.4
C33 C34 H34 109.4
C35 C34 H34 109.4
N5 C35 C34 112.0(5)
N5 C35 H35A 109.2
C34 C35 H35A 109.2
N5 C35 H35B 109.2
C34 C35 H35B 109.2
H35A C35 H35B 107.9
N4 C36 C37 117.1(5)
N4 C36 H36A 108
C37 C36 H36A 108
N4 C36 H36B 108
C37 C36 H36B 108
H36A C36 H36B 107.3
C42 C37 C38 118.3(6)
C42 C37 C36 121.5(6)
C38 C37 C36 120.2(6)
C37 C38 C39 120.9(7)
C37 C38 H38 119.5
C39 C38 H38 119.5
C40 C39 C38 120.5(6)
C40 C39 H39 119.7
C38 C39 H39 119.7
C41 C40 C39 117.8(6)
C41 C40 C43 121.9(7)
C39 C40 C43 120.3(7)
C40 C41 C42 122.0(7)
C40 C41 H41 119
C42 C41 H41 119
C41 C42 C37 120.5(6)
C41 C42 H42 119.7
C37 C42 H42 119.7
C40 C43 H43A 109.5
C40 C43 H43B 109.5
H43A C43 H43B 109.5
C40 C43 H43C 109.5
H43A C43 H43C 109.5
H43B C43 H43C 109.5
C45 C44 N4 115.7(5)
C45 C44 H44A 108.4
N4 C44 H44A 108.4
C45 C44 H44B 108.4
N4 C44 H44B 108.4
H44A C44 H44B 107.4
C46 C45 C50 118.3(6)
C46 C45 C44 118.8(6)
C50 C45 C44 122.8(5)
C45 C46 C47 122.2(6)
C45 C46 H46 118.9
C47 C46 H46 118.9
C48 C47 C46 118.3(6)
C48 C47 H47 120.9
C46 C47 H47 120.9
C49 C48 C47 120.8(6)
C49 C48 H48 119.6
C47 C48 H48 119.6
C50 C49 C48 121.2(6)
C50 C49 H49 119.4
C48 C49 H49 119.4
O5 C50 C49 121.4(5)
O5 C50 C45 119.5(5)
C49 C50 C45 119.1(5)
N5 C51 C52 111.7(5)
N5 C51 H51A 109.3
C52 C51 H51A 109.3
N5 C51 H51B 109.3
C52 C51 H51B 109.3
H51A C51 H51B 107.9
N6 C52 C53 121.4(6)
N6 C52 C51 114.5(5)
C53 C52 C51 124.0(6)
C52 C53 C54 118.0(7)
C52 C53 H53 121
C54 C53 H53 121
C55 C54 C53 120.2(6)
C55 C54 H54 119.9
C53 C54 H54 119.9
C54 C55 C56 119.2(7)
C54 C55 H55 120.4
C56 C55 H55 120.4
N6 C56 C55 121.5(6)
N6 C56 H56 119.2
C55 C56 H56 119.2
C56 N6 C52 119.5(5)
C56 N6 Mn3 124.9(4)
C52 N6 Mn3 112.2(4)
C59 C58 N5 113.9(5)
C59 C58 H58A 108.8
N5 C58 H58A 108.8
C59 C58 H58B 108.8
N5 C58 H58B 108.8
H58A C58 H58B 107.7
C60 C59 C64 118.2(7)
C60 C59 C58 121.3(7)
C64 C59 C58 120.4(6)
O6 C64 C63 118.5(7)
O6 C64 C59 120.4(6)
C63 C64 C59 121.2(6)
O9 C65 O8 123.4(6)
O9 C65 C66 121.6(6)
O8 C65 C66 115.0(6)
C3 N2 C19 112.8(5)
C3 N2 C26 114.0(5)
C19 N2 C26 111.4(5)
C3 N2 Mn2 102.1(4)
C19 N2 Mn2 104.8(4)
C26 N2 Mn2 111.0(4)
C33 N4 C36 111.6(5)
C33 N4 C44 111.8(5)
C36 N4 C44 110.0(4)
C33 N4 Mn1 106.7(3)
C36 N4 Mn1 107.6(3)
C44 N4 Mn1 109.1(4)
C35 N5 C51 111.6(5)
C35 N5 C58 109.7(5)
C51 N5 C58 109.6(5)
C35 N5 Mn3 105.0(4)
C51 N5 Mn3 108.5(4)
C58 N5 Mn3 112.4(4)
C2 O1 Mn2 121.0(3)
C2 O1 Mn1 124.6(3)
Mn2 O1 Mn1 114.33(19)
C18 O2 Mn1 123.4(3)
C25 O3 Mn2 124.7(4)
C34 O4 Mn1 114.1(3)
C34 O4 Mn3 114.1(3)
Mn1 O4 Mn3 128.1(2)
C50 O5 Mn2 131.3(4)
C50 O5 Mn1 126.7(4)
Mn2 O5 Mn1 96.81(15)
C64 O6 Mn3 123.8(4)
Mn3 O7 Mn2 131.6(2)
Mn3 O7 H107 104(5)
Mn2 O7 H107 110(4)
C65 O8 Mn3 127.7(4)
O2 Mn1 O4 164.99(18)
O2 Mn1 O1 99.03(17)
O4 Mn1 O1 93.59(16)
O2 Mn1 N4 88.21(18)
O4 Mn1 N4 82.25(18)
O1 Mn1 N4 161.34(17)
O2 Mn1 O5 96.50(17)
O4 Mn1 O5 95.08(16)
O1 Mn1 O5 72.12(15)
N4 Mn1 O5 90.06(16)
O2 Mn1 N1 85.42(17)
O4 Mn1 N1 90.08(17)
O1 Mn1 N1 74.93(16)
N4 Mn1 N1 123.05(18)
O5 Mn1 N1 146.89(16)
O3 Mn2 O1 173.51(17)
O3 Mn2 O7 86.72(17)
O1 Mn2 O7 91.24(17)
O3 Mn2 N3 85.59(19)
O1 Mn2 N3 95.75(19)
O7 Mn2 N3 170.30(18)
O3 Mn2 O5 111.30(16)
O1 Mn2 O5 75.04(15)
O7 Mn2 O5 96.44(16)
N3 Mn2 O5 91.87(18)
O3 Mn2 N2 94.49(18)
O1 Mn2 N2 79.63(17)
O7 Mn2 N2 96.89(18)
N3 Mn2 N2 77.8(2)
O5 Mn2 N2 151.53(17)
O6 Mn3 O7 91.10(18)
O6 Mn3 O8 175.14(18)
O7 Mn3 O8 92.29(17)
O6 Mn3 O4 92.52(16)
O7 Mn3 O4 102.30(16)
O8 Mn3 O4 90.16(16)
O6 Mn3 N5 91.96(19)
O7 Mn3 N5 176.90(19)
O8 Mn3 N5 84.68(19)
O4 Mn3 N5 77.09(17)
O6 Mn3 N6 87.24(18)
O7 Mn3 N6 102.94(18)
O8 Mn3 N6 88.62(18)
O4 Mn3 N6 154.76(17)
N5 Mn3 N6 77.70(18)
C68 C67 H67A 109.5
C68 C67 H67B 109.5
H67A C67 H67B 109.5
C68 C67 H67C 109.5
H67A C67 H67C 109.5
H67B C67 H67C 109.5
N7 C68 C67 178.6(8)
C65 C66 H66A 109.5
C65 C66 H66B 109.5
H66A C66 H66B 109.5
C65 C66 H66C 109.5
H66A C66 H66C 109.5
H66B C66 H66C 109.5
C59 C60 C61 120.5(8)
C59 C60 H60 119.8
C61 C60 H60 119.8
C64 C63 C62 118.9(8)
C64 C63 H63 120.6
C62 C63 H63 120.6
C62 C61 C60 119.7(7)
C62 C61 H61 120.1
C60 C61 H61 120.1
C61 C62 C63 121.5(8)
C61 C62 H62 119.2
C63 C62 H62 119.2
O12 Cl1 O11 113.8(8)
O12 Cl1 O13 104.4(10)
O11 Cl1 O13 107.1(10)
O12 Cl1 O10 120.5(8)
O11 Cl1 O10 110.0(9)
O13 Cl1 O10 98.8(13)
O12' Cl1' O13' 105.0(16)
O12' Cl1' O10' 113.9(18)
O13' Cl1' O10' 96.5(18)
O12' Cl1' O11' 115.8(15)
O13' Cl1' O11' 116.0(15)
O10' Cl1' O11' 108.2(16)
N8 C69 C70 146.5
C69 C70 H70A 109.5
C69 C70 H70B 109.5
H70A C70 H70B 109.5
C69 C70 H70C 109.5
H70A C70 H70C 109.5
H70B C70 H70C 109.5

loop_
_geom_bond_atom_site_label_1
_geom_bond_atom_site_label_2
_geom_bond_distance
C1 N1 1.482(8)
C1 C2 1.508(9)
C1 H1A 0.99
C1 H1B 0.99
C2 O1 1.427(7)
C2 C3 1.522(9)
C2 H2 1
C3 N2 1.485(8)
C3 H3A 0.99
C3 H3B 0.99
N1 C4' 1.477(12)
N1 C4 1.480(14)
N1 C12 1.489(8)
N1 Mn1 2.447(5)
C4 C5 1.519(14)
C4 H4A 0.99
C4 H4B 0.99
C5 C6 1.372(15)
C5 C10 1.406(16)
C6 C7 1.394(19)
C6 H6 0.95
C7 C8 1.358(15)
C7 H7 0.95
C8 C9 1.369(16)
C8 C11 1.530(16)
C9 C10 1.386(16)
C9 H9 0.95
C10 H10 0.95
C11 H11A 0.98
C11 H11B 0.98
C11 H11C 0.98
C4' C5' 1.507(12)
C4' H4C 0.99
C4' H4D 0.99
C5' C6' 1.373(13)
C5' C10' 1.403(15)
C6' C7' 1.393(17)
C6' H6' 0.95
C7' C8' 1.358(14)
C7' H7' 0.95
C8' C9' 1.366(14)
C8' C11' 1.518(14)
C9' C10' 1.376(14)
C9' H9' 0.95
C10' H10' 0.95
C11' H11D 0.98
C11' H11E 0.98
C11' H11F 0.98
C12 C13 1.518(9)
C12 H12A 0.99
C12 H12B 0.99
C13 C14 1.374(9)
C13 C18 1.410(9)
C14 C15 1.385(10)
C14 H14 0.95
C15 C16 1.376(10)
C15 H15 0.95
C16 C17 1.376(9)
C16 H16 0.95
C17 C18 1.375(9)
C17 H17 0.95
C18 O2 1.353(7)
C19 C20 1.494(9)
C19 N2 1.494(8)
C19 H19A 0.99
C19 H19B 0.99
C20 C21 1.391(9)
C20 C25 1.407(9)
C21 C22 1.383(11)
C21 H21 0.95
C22 C23 1.378(11)
C22 H22 0.95
C23 C24 1.375(10)
C23 H23 0.95
C24 C25 1.389(9)
C24 H24 0.95
C25 O3 1.358(7)
C26 C27 1.474(9)
C26 N2 1.497(8)
C26 H26A 0.99
C26 H26B 0.99
C27 N3 1.343(8)
C27 C28 1.369(10)
C28 C29 1.392(11)
C28 H28 0.95
C29 C30 1.375(11)
C29 H29 0.95
C30 C31 1.363(10)
C30 H30 0.95
C31 N3 1.353(8)
C31 H31 0.95
N3 Mn2 2.110(5)
C33 N4 1.481(8)
C33 C34 1.495(8)
C33 H33A 0.99
C33 H33B 0.99
C34 O4 1.438(7)
C34 C35 1.531(8)
C34 H34 1
C35 N5 1.476(7)
C35 H35A 0.99
C35 H35B 0.99
C36 N4 1.498(7)
C36 C37 1.502(8)
C36 H36A 0.99
C36 H36B 0.99
C37 C42 1.379(9)
C37 C38 1.379(8)
C38 C39 1.396(9)
C38 H38 0.95
C39 C40 1.381(10)
C39 H39 0.95
C40 C41 1.376(10)
C40 C43 1.517(9)
C41 C42 1.376(9)
C41 H41 0.95
C42 H42 0.95
C43 H43A 0.98
C43 H43B 0.98
C43 H43C 0.98
C44 C45 1.499(8)
C44 N4 1.503(7)
C44 H44A 0.99
C44 H44B 0.99
C45 C46 1.383(9)
C45 C50 1.424(8)
C46 C47 1.398(9)
C46 H46 0.95
C47 C48 1.384(9)
C47 H47 0.95
C48 C49 1.382(8)
C48 H48 0.95
C49 C50 1.381(8)
C49 H49 0.95
C50 O5 1.347(7)
C51 N5 1.482(8)
C51 C52 1.497(8)
C51 H51A 0.99
C51 H51B 0.99
C52 N6 1.339(8)
C52 C53 1.378(9)
C53 C54 1.379(10)
C53 H53 0.95
C54 C55 1.343(10)
C54 H54 0.95
C55 C56 1.380(9)
C55 H55 0.95
C56 N6 1.322(8)
C56 H56 0.95
N6 Mn3 2.263(5)
C58 C59 1.484(9)
C58 N5 1.501(8)
C58 H58A 0.99
C58 H58B 0.99
C59 C60 1.389(9)
C59 C64 1.409(10)
C64 O6 1.354(7)
C64 C63 1.372(9)
C65 O9 1.243(7)
C65 O8 1.293(7)
C65 C66 1.486(9)
N2 Mn2 2.228(5)
N4 Mn1 2.108(5)
N5 Mn3 2.148(5)
O1 Mn2 1.890(4)
O1 Mn1 1.965(4)
O2 Mn1 1.851(4)
O3 Mn2 1.849(4)
O4 Mn1 1.906(4)
O4 Mn3 2.138(4)
O5 Mn2 2.134(4)
O5 Mn1 2.199(4)
O6 Mn3 1.878(4)
O7 Mn3 1.923(4)
O7 Mn2 1.978(4)
O7 H107 0.834(10)
O8 Mn3 1.932(4)
N7 C68 1.155(10)
C67 C68 1.418(12)
C67 H67A 0.98
C67 H67B 0.98
C67 H67C 0.98
C66 H66A 0.98
C66 H66B 0.98
C66 H66C 0.98
C60 C61 1.393(11)
C60 H60 0.95
C63 C62 1.388(11)
C63 H63 0.95
C61 C62 1.361(12)
C61 H61 0.95
C62 H62 0.95
Cl1 O12 1.376(12)
Cl1 O11 1.423(10)
Cl1 O13 1.424(17)
Cl1 O10 1.436(14)
Cl1' O12' 1.346(18)
Cl1' O13' 1.402(18)
Cl1' O10' 1.45(2)
Cl1' O11' 1.456(16)
N8 C69 1.1383
C69 C70 1.429
C70 H70A 0.98
C70 H70B 0.98
C70 H70C 0.98

loop_
_geom_hbond_atom_site_label_D
_geom_hbond_atom_site_label_H
_geom_hbond_atom_site_label_A
_geom_hbond_distance_DH
_geom_hbond_distance_HA
_geom_hbond_distance_DA
_geom_hbond_angle_DHA
O7 H107 O9 0.834(10) 2.04(3) 2.781(6) 149(6)
